data_4089702
loop_
_publ_author_name
'Lapadula, Giuseppe'
'Conley, Matthew P.'
'Cop\'eret, Christophe'
'Andersen, Richard A.'

_publ_section_title
;
 Synthesis and Characterization of Rare Earth Siloxide Complexes,
 M[OSi(OtBu)3]3(L)x where L is HOSi(OtBu)3 and x = 0 or 1
;
_journal_issue 11
_journal_name_full Organometallics
_journal_page_first 2271
_journal_paper_doi 10.1021/om501047g
_journal_volume 34
_journal_year 2014
_chemical_formula_moiety 'C36 H81 O12 Si3 Yb'
_chemical_formula_sum 'C36 H81 O12 Si3 Yb'
_chemical_formula_weight 963.31
_space_group_crystal_system triclinic
_space_group_IT_number 2
_space_group_name_Hall '-P 1'
_space_group_name_H-M_alt 'P -1'
_atom_sites_solution_hydrogens geom
_atom_sites_solution_primary direct
_audit_creation_date 2014-06-19
_audit_creation_method
;
Olex2 1.2
(compiled 2014.03.20 svn.r2914 for OlexSys, GUI svn.r4816)
;
_cell_angle_alpha 100.3664(14)
_cell_angle_beta 90.0573(14)
_cell_angle_gamma 119.6623(12)
_cell_formula_units_Z 4
_cell_length_a 13.5871(13)
_cell_length_b 13.7326(13)
_cell_length_c 31.236(3)
_cell_measurement_reflns_used 9722
_cell_measurement_temperature 100
_cell_measurement_theta_max 30.363
_cell_measurement_theta_min 2.405
_cell_volume 4954.1(8)
_computing_molecular_graphics 'Olex2 (Dolomanov et al., 2009)'
_computing_publication_material 'Olex2 (Dolomanov et al., 2009)'
_computing_structure_refinement 'XL (Sheldrick, 2008)'
_computing_structure_solution 'XS (Sheldrick, 2008)'
_diffrn_ambient_temperature 100
_diffrn_detector 'Bruker APEX2 area detector'
_diffrn_detector_area_resol_mean 7.9
_diffrn_detector_type 'CCD area detector'
_diffrn_measured_fraction_theta_full 0.999
_diffrn_measured_fraction_theta_max 0.984
_diffrn_measurement_device 'three-circle diffractometer'
_diffrn_measurement_device_type 'Bruker APEX-II CCD'
_diffrn_measurement_method '\w and \f scans'
_diffrn_radiation_monochromator 'mirror optics'
_diffrn_radiation_probe x-ray
_diffrn_radiation_type MoK\a
_diffrn_radiation_wavelength 0.71073
_diffrn_reflns_av_R_equivalents 0.0315
_diffrn_reflns_av_unetI/netI 0.0252
_diffrn_reflns_Laue_measured_fraction_full 0.999
_diffrn_reflns_Laue_measured_fraction_max 0.984
_diffrn_reflns_limit_h_max 19
_diffrn_reflns_limit_h_min -19
_diffrn_reflns_limit_k_max 19
_diffrn_reflns_limit_k_min -19
_diffrn_reflns_limit_l_max 44
_diffrn_reflns_limit_l_min -44
_diffrn_reflns_number 133679
_diffrn_reflns_point_group_measured_fraction_full 0.999
_diffrn_reflns_point_group_measured_fraction_max 0.984
_diffrn_reflns_theta_full 25.242
_diffrn_reflns_theta_max 30.433
_diffrn_reflns_theta_min 0.666
_diffrn_source 'microfocus sealed X-ray tube'
_diffrn_source_type 'Incoatec I\ms'
_exptl_absorpt_coefficient_mu 2.009
_exptl_absorpt_correction_T_max 0.7461
_exptl_absorpt_correction_T_min 0.6174
_exptl_absorpt_correction_type multi-scan
_exptl_absorpt_process_details
;
SADABS-2012/1 (Bruker,2012) was used for absorption correction.
wR2(int) was 0.1036 before and 0.0462 after correction.
The Ratio of minimum to maximum transmission is 0.8275.
The \l/2 correction factor is 0.0015.
;
_exptl_crystal_colour 'clear light colourless'
_exptl_crystal_colour_lustre clear
_exptl_crystal_colour_modifier light
_exptl_crystal_colour_primary colourless
_exptl_crystal_density_diffrn 1.292
_exptl_crystal_description block
_exptl_crystal_F_000 2020
_exptl_crystal_size_max 0.25
_exptl_crystal_size_mid 0.23
_exptl_crystal_size_min 0.19
_refine_diff_density_max 1.908
_refine_diff_density_min -1.339
_refine_diff_density_rms 0.095
_refine_ls_extinction_method none
_refine_ls_goodness_of_fit_ref 1.197
_refine_ls_hydrogen_treatment constr
_refine_ls_matrix_type full
_refine_ls_number_parameters 1011
_refine_ls_number_reflns 29617
_refine_ls_number_restraints 7
_refine_ls_restrained_S_all 1.197
_refine_ls_R_factor_all 0.0474
_refine_ls_R_factor_gt 0.0413
_refine_ls_shift/su_max 0.002
_refine_ls_shift/su_mean 0.000
_refine_ls_structure_factor_coef Fsqd
_refine_ls_weighting_details 'w=1/[\s^2^(Fo^2^)+(0.0222P)^2^+11.6154P] where P=(Fo^2^+2Fc^2^)/3'
_refine_ls_weighting_scheme calc
_refine_ls_wR_factor_gt 0.0878
_refine_ls_wR_factor_ref 0.0900
_reflns_Friedel_coverage 0.000
_reflns_number_gt 26720
_reflns_number_total 29617
_reflns_threshold_expression 'I > 2\s(I)'
_cod_data_source_file om501047g_si_001.cif
_cod_data_source_block gl2102_0m
_cod_database_code 4089702
_shelxl_version_number 2013-4
_shelx_space_group_comment
;
The symmetry employed for this shelxl refinement is uniquely defined
by the following loop, which should always be used as a source of
symmetry information in preference to the above space-group names.
They are only intended as comments.
;
_olex2_refinement_description
;
1. Fixed Uiso
 At 1.5 times of:
  All C(H,H,H) groups
2. Restrained distances
 C12A-O6A
 2.4 with sigma of 0.02
3. Uiso/Uaniso restraints and constraints
Uanis(O26G) \\sim Ueq: with sigma of 0.02 and sigma for terminal atoms of 0.05
Uanis(O26G) \\sim Ueq: with sigma of 0.02 and sigma for terminal atoms of 0.05
4. Others
 Sof(O9B)=1-FVAR(1)
 Sof(O7B)=FVAR(1)
 Sof(O26G)=1-FVAR(2)
 Sof(O8A)=FVAR(2)
5.a Idealised Me refined as rotating group:
 C16B(H16D,H16E,H16F), C24A(H24A,H24B,H24C), C25B(H25A,H25B,H25C), C30A(H30A,
 H30B,H30C), C22A(H22A,H22B,H22C), C15B(H15D,H15E,H15F), C14A(H14A,H14B,H14C),
 C2A(H2AA,H2AB,H2AC), C31A(H31A,H31B,H31C), C3B(H3BA,H3BB,H3BC), C12B(H12D,H12E,
 H12F), C26B(H26D,H26E,H26F), C18B(H18D,H18E,H18F), C36A(H36A,H36B,H36C),
 C20A(H20A,H20B,H20C), C34B(H34D,H34E,H34F), C8B(H8BA,H8BB,H8BC), C17B(H17A,
 H17B,H17C), C19A(H19A,H19B,H19C), C8A(H8AA,H8AB,H8AC), C6A(H6AA,H6AB,H6AC),
 C6B(H6BA,H6BB,H6BC), C10B(H10D,H10E,H10F), C35A(H35A,H35B,H35C), C4B(H4BA,H4BB,
 H4BC), C31B(H31D,H31E,H31F), C27A(H27A,H27B,H27C), C30B(H30D,H30E,H30F),
 C16A(H16A,H16B,H16C), C28A(H28A,H28B,H28C), C3A(H3AA,H3AB,H3AC), C11B(H11D,
 H11E,H11F), C15A(H15A,H15B,H15C), C33B(H33A,H33B,H33C), C23A(H23A,H23B,H23C),
 C13B(H13A,H13B,H13C), C10A(H10A,H10B,H10C), C27B(H27D,H27E,H27F), C23B(H23D,
 H23E,H23F), C26A(H26A,H26B,H26C), C32B(H32D,H32E,H32F), C2B(H2BA,H2BB,H2BC),
 C4A(H4AA,H4AB,H4AC), C32A(H32A,H32B,H32C), C24B(H24D,H24E,H24F), C34A(H34A,
 H34B,H34C), C11A(H11A,H11B,H11C), C35B(H35D,H35E,H35F), C22B(H22D,H22E,H22F),
 C12A(H12A,H12B,H12C), C7A(H7AA,H7AB,H7AC), C7B(H7BA,H7BB,H7BC), C20B(H20D,H20E,
 H20F), C18A(H18A,H18B,H18C)
;

loop_
_space_group_symop_operation_xyz
'x, y, z'
'-x, -y, -z'

loop_
_atom_site_label
_atom_site_type_symbol
_atom_site_fract_x
_atom_site_fract_y
_atom_site_fract_z
_atom_site_U_iso_or_equiv
_atom_site_adp_type
_atom_site_occupancy
_atom_site_site_symmetry_order
_atom_site_calc_flag
_atom_site_refinement_flags_posn
_atom_site_refinement_flags_adp
_atom_site_refinement_flags_occupancy
_atom_site_disorder_assembly
_atom_site_disorder_group
Yb1A Yb 0.65043(2) 0.25932(2) 0.13063(2) 0.02075(3) Uani 1 1 d . . . . .
Yb1B Yb 0.89098(2) 0.74070(2) 0.36934(2) 0.02063(3) Uani 1 1 d . . . . .
Si1A Si 0.46557(7) 0.05888(7) 0.15872(3) 0.02090(15) Uani 1 1 d . . . . .
Si8 Si 0.90671(7) 0.94120(7) 0.34127(3) 0.02083(15) Uani 1 1 d . . . . .
Si9 Si 0.69524(7) 0.56781(7) 0.40495(3) 0.01948(14) Uani 1 1 d . . . . .
Si2A Si 0.62763(7) 0.43220(7) 0.09503(3) 0.01964(15) Uani 1 1 d . . . . .
Si3A Si 0.91645(7) 0.27008(7) 0.12180(3) 0.02396(16) Uani 1 1 d . . . . .
Si12 Si 1.14632(7) 0.72995(7) 0.37824(3) 0.02394(16) Uani 1 1 d . . . . .
O2A O 0.55843(18) 0.18756(17) 0.19043(7) 0.0239(4) Uani 1 1 d . . . . .
O1A O 0.51390(19) 0.08610(18) 0.11340(7) 0.0246(4) Uani 1 1 d . . . . .
O9A O 0.34227(19) 0.04534(18) 0.16612(8) 0.0280(5) Uani 1 1 d . . . . .
O10A O 0.46876(19) -0.04581(18) 0.17454(7) 0.0247(4) Uani 1 1 d . . . . .
O3A O 0.65676(18) 0.42035(18) 0.14241(7) 0.0234(4) Uani 1 1 d . . . . .
O3B O 0.73624(18) 0.57955(18) 0.35747(7) 0.0236(4) Uani 1 1 d . . . . .
O12B O 0.79688(19) 0.95466(18) 0.33379(8) 0.0279(5) Uani 1 1 d . . . . .
O14B O 0.69745(18) 0.47078(18) 0.42657(7) 0.0240(4) Uani 1 1 d . . . . .
O11A O 0.72672(18) 0.52924(18) 0.07339(7) 0.0243(4) Uani 1 1 d . . . . .
O8B O 1.1356(2) 0.6104(2) 0.38299(9) 0.0358(6) Uani 1 1 d . . . . .
O1B O 0.92794(19) 0.91415(18) 0.38654(7) 0.0243(4) Uani 1 1 d . . . . .
O11B O 1.01464(18) 1.04587(18) 0.32538(7) 0.0244(4) Uani 1 1 d . . . . .
O4A O 0.61286(17) 0.30739(17) 0.06762(7) 0.0210(4) Uani 1 1 d . . . . .
O7A O 1.0255(2) 0.3899(2) 0.11695(9) 0.0355(6) Uani 1 1 d . . . . .
O5B O 1.0289(2) 0.7203(2) 0.36568(9) 0.0351(6) Uani 1 1 d . . . . .
O5A O 0.8087(2) 0.2793(2) 0.13431(9) 0.0354(6) Uani 1 1 d . . . . .
O4B O 0.80539(17) 0.69273(17) 0.43236(7) 0.0208(4) Uani 1 1 d . . . . .
O12A O 0.51365(19) 0.4391(2) 0.08782(8) 0.0291(5) Uani 1 1 d . . . . .
O13B O 0.57453(19) 0.5611(2) 0.41205(8) 0.0288(5) Uani 1 1 d . . . . .
O10B O 0.87095(19) 0.81248(17) 0.30958(7) 0.0236(4) Uani 1 1 d . . . . .
O6B O 1.1937(2) 0.8221(2) 0.42532(9) 0.0401(6) Uani 1 1 d . . . . .
C17A C 0.5798(3) 0.2469(3) 0.02159(10) 0.0286(6) Uani 1 1 d . . . . .
O8A O 0.8718(2) 0.1781(2) 0.07462(9) 0.0308(7) Uani 0.864(7) 1 d . . P A 1
C19B C 0.8326(3) 0.7530(3) 0.47842(10) 0.0289(6) Uani 1 1 d . . . . .
O7B O 1.2432(2) 0.7852(3) 0.34637(9) 0.0326(8) Uani 0.847(7) 1 d . . P B 1
O6A O 0.9581(3) 0.2152(3) 0.15385(9) 0.0442(7) Uani 1 1 d D . . C 1
C36B C 0.8221(3) 0.7618(3) 0.26371(11) 0.0347(8) Uani 1 1 d . . . . .
C33A C 0.5605(3) 0.2382(3) 0.23622(11) 0.0348(8) Uani 1 1 d . . . . .
C5B C 1.0461(3) 0.5147(3) 0.39903(15) 0.0403(9) Uani 1 1 d . . . . .
C28B C 1.1351(3) 1.0914(3) 0.33430(11) 0.0272(6) Uani 1 1 d . . . . .
C29A C 0.5437(3) -0.0914(3) 0.16569(11) 0.0274(6) Uani 1 1 d . . . . .
C5A C 1.0314(3) 0.4854(3) 0.10117(15) 0.0401(9) Uani 1 1 d . . . . .
C16B C 0.5765(3) 0.7097(3) 0.37940(15) 0.0401(9) Uani 1 1 d . . . . .
H16D H 0.6085 0.7623 0.4079 0.060 Uiso 1 1 calc GR . . . .
H16E H 0.5276 0.7292 0.3642 0.060 Uiso 1 1 calc GR . . . .
H16F H 0.6384 0.7163 0.3618 0.060 Uiso 1 1 calc GR . . . .
C24A C 0.3666(3) 0.2905(3) 0.12051(15) 0.0410(9) Uani 1 1 d . . . . .
H24A H 0.3464 0.2379 0.0920 0.061 Uiso 1 1 calc GR . . . .
H24B H 0.2980 0.2710 0.1355 0.061 Uiso 1 1 calc GR . . . .
H24C H 0.4216 0.2839 0.1383 0.061 Uiso 1 1 calc GR . . . .
C14B C 0.5066(3) 0.5878(3) 0.38608(13) 0.0316(7) Uani 1 1 d . . . . .
C21A C 0.4188(3) 0.4121(3) 0.11384(12) 0.0311(7) Uani 1 1 d . . . . .
C13A C 0.7609(3) 0.6462(3) 0.07321(11) 0.0272(6) Uani 1 1 d . . . . .
C9B C 0.6146(3) 0.3539(3) 0.42674(11) 0.0268(6) Uani 1 1 d . . . . .
C25B C 1.1721(4) 1.1616(4) 0.38051(13) 0.0482(10) Uani 1 1 d . . . . .
H25A H 1.1544 1.2233 0.3834 0.072 Uiso 1 1 calc GR . . . .
H25B H 1.2544 1.1946 0.3871 0.072 Uiso 1 1 calc GR . . . .
H25C H 1.1317 1.1123 0.4011 0.072 Uiso 1 1 calc GR . . . .
C30A C 0.5107(4) -0.1610(4) 0.11955(14) 0.0477(10) Uani 1 1 d . . . . .
H30A H 0.4310 -0.2224 0.1165 0.072 Uiso 1 1 calc GR . . . .
H30B H 0.5595 -0.1945 0.1131 0.072 Uiso 1 1 calc GR . . . .
H30C H 0.5202 -0.1114 0.0990 0.072 Uiso 1 1 calc GR . . . .
C22A C 0.4600(4) 0.4975(4) 0.15707(15) 0.0476(10) Uani 1 1 d . . . . .
H22A H 0.5185 0.4918 0.1729 0.071 Uiso 1 1 calc GR . . . .
H22B H 0.3959 0.4810 0.1746 0.071 Uiso 1 1 calc GR . . . .
H22C H 0.4922 0.5752 0.1517 0.071 Uiso 1 1 calc GR . . . .
C15B C 0.4624(4) 0.5027(4) 0.34287(15) 0.0481(10) Uani 1 1 d . . . . .
H15D H 0.5267 0.5067 0.3275 0.072 Uiso 1 1 calc GR . . . .
H15E H 0.4170 0.5210 0.3249 0.072 Uiso 1 1 calc GR . . . .
H15F H 0.4147 0.4252 0.3482 0.072 Uiso 1 1 calc GR . . . .
C14A C 0.7820(4) 0.7116(3) 0.11977(13) 0.0477(10) Uani 1 1 d . . . . .
H14A H 0.7105 0.6810 0.1333 0.072 Uiso 1 1 calc GR . . . .
H14B H 0.8113 0.7928 0.1199 0.072 Uiso 1 1 calc GR . . . .
H14C H 0.8380 0.7036 0.1363 0.072 Uiso 1 1 calc GR . . . .
C2A C 1.0458(3) 0.1764(4) 0.05561(15) 0.0450(9) Uani 1 1 d . . . . .
H2AA H 1.0726 0.2493 0.0464 0.068 Uiso 1 1 calc GR . . . .
H2AB H 1.0724 0.1307 0.0368 0.068 Uiso 1 1 calc GR . . . .
H2AC H 1.0760 0.1913 0.0861 0.068 Uiso 1 1 calc GR . . . .
C31A C 0.5242(4) -0.1675(4) 0.19816(15) 0.0501(11) Uani 1 1 d . . . . .
H31A H 0.5445 -0.1214 0.2280 0.075 Uiso 1 1 calc GR . . . .
H31B H 0.5718 -0.2028 0.1928 0.075 Uiso 1 1 calc GR . . . .
H31C H 0.4439 -0.2276 0.1946 0.075 Uiso 1 1 calc GR . . . .
C3B C 1.3693(4) 0.8234(4) 0.44422(15) 0.0448(9) Uani 1 1 d . . . . .
H3BA H 1.3223 0.7498 0.4527 0.067 Uiso 1 1 calc GR . . . .
H3BB H 1.4410 0.8680 0.4635 0.067 Uiso 1 1 calc GR . . . .
H3BC H 1.3857 0.8101 0.4139 0.067 Uiso 1 1 calc GR . . . .
C12B C 0.5703(4) 0.2888(3) 0.38033(13) 0.0485(11) Uani 1 1 d . . . . .
H12D H 0.5283 0.3187 0.3670 0.073 Uiso 1 1 calc GR . . . .
H12E H 0.5193 0.2074 0.3802 0.073 Uiso 1 1 calc GR . . . .
H12F H 0.6342 0.2979 0.3636 0.073 Uiso 1 1 calc GR . . . .
C26B C 1.1919(4) 1.1679(4) 0.30200(15) 0.0498(11) Uani 1 1 d . . . . .
H26D H 1.1658 1.1221 0.2721 0.075 Uiso 1 1 calc GR . . . .
H26E H 1.2748 1.2028 0.3073 0.075 Uiso 1 1 calc GR . . . .
H26F H 1.1719 1.2281 0.3057 0.075 Uiso 1 1 calc GR . . . .
C9A C 1.0135(4) 0.2614(5) 0.19895(13) 0.0483(11) Uani 1 1 d . . . . .
C18B C 0.9602(4) 0.8314(4) 0.48465(15) 0.0493(10) Uani 1 1 d . . . . .
H18D H 0.9975 0.7858 0.4781 0.074 Uiso 1 1 calc GR . . . .
H18E H 0.9838 0.8744 0.5150 0.074 Uiso 1 1 calc GR . . . .
H18F H 0.9820 0.8850 0.4648 0.074 Uiso 1 1 calc GR . . . .
C21B C 1.2526(4) 0.7390(5) 0.30135(13) 0.0476(11) Uani 1 1 d . . . . .
C36A C 0.5131(5) 0.1440(4) 0.26223(13) 0.0647(16) Uani 1 1 d . . . . .
H36A H 0.4368 0.0837 0.2488 0.097 Uiso 1 1 calc GR . . . .
H36B H 0.5087 0.1758 0.2924 0.097 Uiso 1 1 calc GR . . . .
H36C H 0.5632 0.1116 0.2623 0.097 Uiso 1 1 calc GR . . . .
C20A C 0.6283(4) 0.1684(4) 0.01522(15) 0.0495(10) Uani 1 1 d . . . . .
H20A H 0.7112 0.2137 0.0224 0.074 Uiso 1 1 calc GR . . . .
H20B H 0.6104 0.1270 -0.0153 0.074 Uiso 1 1 calc GR . . . .
H20C H 0.5951 0.1134 0.0344 0.074 Uiso 1 1 calc GR . . . .
C34B C 0.8687(5) 0.8559(4) 0.23765(14) 0.0656(16) Uani 1 1 d . . . . .
H34D H 0.8514 0.9155 0.2507 0.098 Uiso 1 1 calc GR . . . .
H34E H 0.8334 0.8237 0.2073 0.098 Uiso 1 1 calc GR . . . .
H34F H 0.9514 0.8894 0.2381 0.098 Uiso 1 1 calc GR . . . .
C8B C 0.9438(4) 0.4510(4) 0.36485(16) 0.0494(10) Uani 1 1 d . . . . .
H8BA H 0.9129 0.5007 0.3617 0.074 Uiso 1 1 calc GR . . . .
H8BB H 0.8853 0.3822 0.3740 0.074 Uiso 1 1 calc GR . . . .
H8BC H 0.9669 0.4288 0.3368 0.074 Uiso 1 1 calc GR . . . .
C17B C 0.7740(4) 0.8232(4) 0.48507(14) 0.0470(10) Uani 1 1 d . . . . .
H17A H 0.7963 0.8731 0.4638 0.070 Uiso 1 1 calc GR . . . .
H17B H 0.7965 0.8702 0.5148 0.070 Uiso 1 1 calc GR . . . .
H17C H 0.6913 0.7718 0.4809 0.070 Uiso 1 1 calc GR . . . .
C19A C 0.4510(3) 0.1765(4) 0.01483(14) 0.0458(10) Uani 1 1 d . . . . .
H19A H 0.4236 0.1268 0.0361 0.069 Uiso 1 1 calc GR . . . .
H19B H 0.4267 0.1293 -0.0149 0.069 Uiso 1 1 calc GR . . . .
H19C H 0.4195 0.2277 0.0188 0.069 Uiso 1 1 calc GR . . . .
C8A C 0.9548(5) 0.4430(4) 0.05870(16) 0.0562(12) Uani 1 1 d . . . . .
H8AA H 0.9726 0.3927 0.0379 0.084 Uiso 1 1 calc GR . . . .
H8AB H 0.9675 0.5085 0.0464 0.084 Uiso 1 1 calc GR . . . .
H8AC H 0.8750 0.4002 0.0644 0.084 Uiso 1 1 calc GR . . . .
C6A C 0.9932(4) 0.5492(4) 0.13523(16) 0.0496(10) Uani 1 1 d . . . . .
H6AA H 0.9114 0.5014 0.1371 0.074 Uiso 1 1 calc GR . . . .
H6AB H 1.0081 0.6205 0.1270 0.074 Uiso 1 1 calc GR . . . .
H6AC H 1.0352 0.5671 0.1637 0.074 Uiso 1 1 calc GR . . . .
C6B C 1.0121(4) 0.5575(4) 0.44140(16) 0.0568(12) Uani 1 1 d . . . . .
H6BA H 1.0799 0.6068 0.4624 0.085 Uiso 1 1 calc GR . . . .
H6BB H 0.9580 0.4921 0.4535 0.085 Uiso 1 1 calc GR . . . .
H6BC H 0.9763 0.6013 0.4356 0.085 Uiso 1 1 calc GR . . . .
C10B C 0.5195(4) 0.3488(3) 0.45318(15) 0.0465(10) Uani 1 1 d . . . . .
H10D H 0.5516 0.3949 0.4828 0.070 Uiso 1 1 calc GR . . . .
H10E H 0.4664 0.2691 0.4549 0.070 Uiso 1 1 calc GR . . . .
H10F H 0.4790 0.3789 0.4390 0.070 Uiso 1 1 calc GR . . . .
C1A C 0.9168(3) 0.1112(3) 0.05184(13) 0.0366(8) Uani 1 1 d . . . . .
C35A C 0.4870(5) 0.2931(5) 0.23712(16) 0.0619(14) Uani 1 1 d . . . . .
H35A H 0.5172 0.3516 0.2193 0.093 Uiso 1 1 calc GR . . . .
H35B H 0.4875 0.3286 0.2673 0.093 Uiso 1 1 calc GR . . . .
H35C H 0.4087 0.2343 0.2253 0.093 Uiso 1 1 calc GR . . . .
C4B C 1.2824(4) 0.9112(4) 0.49633(15) 0.0516(10) Uani 1 1 d . . . . .
H4BA H 1.2387 0.9509 0.4989 0.077 Uiso 1 1 calc GR . . . .
H4BB H 1.3548 0.9587 0.5150 0.077 Uiso 1 1 calc GR . . . .
H4BC H 1.2386 0.8379 0.5056 0.077 Uiso 1 1 calc GR . . . .
C29B C 0.7789(3) 1.0495(3) 0.34917(12) 0.0317(7) Uani 1 1 d . . . . .
C31B C 0.8452(4) 1.1158(4) 0.39342(13) 0.0448(9) Uani 1 1 d . . . . .
H31D H 0.8233 1.0640 0.4139 0.067 Uiso 1 1 calc GR . . . .
H31E H 0.8283 1.1769 0.4043 0.067 Uiso 1 1 calc GR . . . .
H31F H 0.9269 1.1495 0.3907 0.067 Uiso 1 1 calc GR . . . .
C27A C 0.1922(4) -0.1253(4) 0.18424(15) 0.0508(11) Uani 1 1 d . . . . .
H27A H 0.2427 -0.1568 0.1859 0.076 Uiso 1 1 calc GR . . . .
H27B H 0.1138 -0.1882 0.1754 0.076 Uiso 1 1 calc GR . . . .
H27C H 0.1963 -0.0801 0.2130 0.076 Uiso 1 1 calc GR . . . .
C30B C 0.8176(5) 1.1255(4) 0.31577(15) 0.0513(11) Uani 1 1 d . . . . .
H30D H 0.9002 1.1604 0.3153 0.077 Uiso 1 1 calc GR . . . .
H30E H 0.7981 1.1857 0.3237 0.077 Uiso 1 1 calc GR . . . .
H30F H 0.7795 1.0792 0.2867 0.077 Uiso 1 1 calc GR . . . .
C16A C 0.8707(4) 0.6912(3) 0.05129(16) 0.0475(10) Uani 1 1 d . . . . .
H16A H 0.9288 0.6888 0.0689 0.071 Uiso 1 1 calc GR . . . .
H16B H 0.8974 0.7703 0.0488 0.071 Uiso 1 1 calc GR . . . .
H16C H 0.8565 0.6434 0.0221 0.071 Uiso 1 1 calc GR . . . .
C28A C 0.2293(3) -0.1152(4) 0.10657(13) 0.0460(10) Uani 1 1 d . . . . .
H28A H 0.2581 -0.0634 0.0860 0.069 Uiso 1 1 calc GR . . . .
H28B H 0.1515 -0.1770 0.0958 0.069 Uiso 1 1 calc GR . . . .
H28C H 0.2783 -0.1479 0.1092 0.069 Uiso 1 1 calc GR . . . .
C3A C 0.8714(4) 0.0887(4) 0.00356(15) 0.0518(11) Uani 1 1 d . . . . .
H3AA H 0.7880 0.0478 0.0007 0.078 Uiso 1 1 calc GR . . . .
H3AB H 0.8975 0.0421 -0.0149 0.078 Uiso 1 1 calc GR . . . .
H3AC H 0.9000 0.1618 -0.0056 0.078 Uiso 1 1 calc GR . . . .
C25A C 0.2293(3) -0.0493(3) 0.15085(12) 0.0313(7) Uani 1 1 d . . . . .
C1B C 1.3061(3) 0.8890(3) 0.44819(13) 0.0366(8) Uani 1 1 d . . . . .
C11B C 0.6795(4) 0.3087(3) 0.44866(17) 0.0488(11) Uani 1 1 d . . . . .
H11D H 0.7399 0.3111 0.4310 0.073 Uiso 1 1 calc GR . . . .
H11E H 0.6269 0.2296 0.4512 0.073 Uiso 1 1 calc GR . . . .
H11F H 0.7133 0.3565 0.4779 0.073 Uiso 1 1 calc GR . . . .
C15A C 0.6709(4) 0.6515(3) 0.04696(15) 0.0468(10) Uani 1 1 d . . . . .
H15A H 0.6563 0.6053 0.0174 0.070 Uiso 1 1 calc GR . . . .
H15B H 0.6975 0.7312 0.0453 0.070 Uiso 1 1 calc GR . . . .
H15C H 0.6005 0.6215 0.0612 0.070 Uiso 1 1 calc GR . . . .
C33B C 0.6939(4) 0.7069(5) 0.26275(16) 0.0626(14) Uani 1 1 d . . . . .
H33A H 0.6655 0.6478 0.2804 0.094 Uiso 1 1 calc GR . . . .
H33B H 0.6589 0.6719 0.2325 0.094 Uiso 1 1 calc GR . . . .
H33C H 0.6744 0.7655 0.2748 0.094 Uiso 1 1 calc GR . . . .
C23A C 0.3339(4) 0.4242(5) 0.08715(18) 0.0559(13) Uani 1 1 d . . . . .
H23A H 0.3701 0.5016 0.0812 0.084 Uiso 1 1 calc GR . . . .
H23B H 0.2684 0.4108 0.1035 0.084 Uiso 1 1 calc GR . . . .
H23C H 0.3081 0.3679 0.0594 0.084 Uiso 1 1 calc GR . . . .
C13B C 0.4095(4) 0.5757(5) 0.41292(18) 0.0555(12) Uani 1 1 d . . . . .
H13A H 0.3680 0.4980 0.4186 0.083 Uiso 1 1 calc GR . . . .
H13B H 0.3576 0.5897 0.3967 0.083 Uiso 1 1 calc GR . . . .
H13C H 0.4403 0.6314 0.4408 0.083 Uiso 1 1 calc GR . . . .
C10A C 1.1388(4) 0.3326(6) 0.19692(19) 0.0736(17) Uani 1 1 d . . . . .
H10A H 1.1653 0.2870 0.1781 0.110 Uiso 1 1 calc GR . . . .
H10B H 1.1786 0.3580 0.2264 0.110 Uiso 1 1 calc GR . . . .
H10C H 1.1546 0.3996 0.1849 0.110 Uiso 1 1 calc GR . . . .
C27B C 1.1632(4) 0.9965(4) 0.32807(18) 0.0505(11) Uani 1 1 d . . . . .
H27D H 1.1335 0.9525 0.3511 0.076 Uiso 1 1 calc GR . . . .
H27E H 1.2460 1.0296 0.3297 0.076 Uiso 1 1 calc GR . . . .
H27F H 1.1283 0.9457 0.2994 0.076 Uiso 1 1 calc GR . . . .
C23B C 1.3063(6) 0.6681(6) 0.30345(19) 0.0736(17) Uani 1 1 d . . . . .
H23D H 1.3789 0.7140 0.3221 0.110 Uiso 1 1 calc GR . . . .
H23E H 1.3200 0.6420 0.2739 0.110 Uiso 1 1 calc GR . . . .
H23F H 1.2555 0.6015 0.3157 0.110 Uiso 1 1 calc GR . . . .
C26A C 0.1556(4) 0.0037(4) 0.1486(2) 0.0662(16) Uani 1 1 d . . . . .
H26A H 0.1686 0.0570 0.1764 0.099 Uiso 1 1 calc GR . . . .
H26B H 0.0753 -0.0567 0.1435 0.099 Uiso 1 1 calc GR . . . .
H26C H 0.1751 0.0452 0.1247 0.099 Uiso 1 1 calc GR . . . .
C32B C 0.6522(4) 0.9968(4) 0.3515(2) 0.0649(15) Uani 1 1 d . . . . .
H32D H 0.6116 0.9448 0.3235 0.097 Uiso 1 1 calc GR . . . .
H32E H 0.6328 1.0574 0.3574 0.097 Uiso 1 1 calc GR . . . .
H32F H 0.6301 0.9538 0.3750 0.097 Uiso 1 1 calc GR . . . .
C2B C 1.3720(4) 1.0008(4) 0.43382(18) 0.0592(13) Uani 1 1 d . . . . .
H2BA H 1.3855 0.9865 0.4031 0.089 Uiso 1 1 calc GR . . . .
H2BB H 1.4452 1.0484 0.4520 0.089 Uiso 1 1 calc GR . . . .
H2BC H 1.3285 1.0407 0.4370 0.089 Uiso 1 1 calc GR . . . .
C4A C 0.8710(5) -0.0008(4) 0.06628(18) 0.0592(13) Uani 1 1 d . . . . .
H4AA H 0.9013 0.0134 0.0966 0.089 Uiso 1 1 calc GR . . . .
H4AB H 0.8941 -0.0495 0.0474 0.089 Uiso 1 1 calc GR . . . .
H4AC H 0.7877 -0.0394 0.0642 0.089 Uiso 1 1 calc GR . . . .
C32A C 0.6668(4) 0.0035(4) 0.17203(18) 0.0499(11) Uani 1 1 d . . . . .
H32A H 0.6810 0.0478 0.1491 0.075 Uiso 1 1 calc GR . . . .
H32B H 0.7163 -0.0298 0.1703 0.075 Uiso 1 1 calc GR . . . .
H32C H 0.6828 0.0540 0.2008 0.075 Uiso 1 1 calc GR . . . .
C24B C 1.1394(5) 0.6785(6) 0.27482(16) 0.0710(16) Uani 1 1 d . . . . .
H24D H 1.0866 0.6117 0.2865 0.107 Uiso 1 1 calc GR . . . .
H24E H 1.1479 0.6535 0.2443 0.107 Uiso 1 1 calc GR . . . .
H24F H 1.1094 0.7307 0.2762 0.107 Uiso 1 1 calc GR . . . .
C34A C 0.6813(4) 0.3269(4) 0.25183(16) 0.0635(14) Uani 1 1 d . . . . .
H34A H 0.7276 0.2902 0.2512 0.095 Uiso 1 1 calc GR . . . .
H34B H 0.6859 0.3663 0.2819 0.095 Uiso 1 1 calc GR . . . .
H34C H 0.7099 0.3825 0.2328 0.095 Uiso 1 1 calc GR . . . .
C11A C 0.9831(5) 0.1505(5) 0.21414(17) 0.0633(14) Uani 1 1 d . . . . .
H11A H 0.9003 0.1043 0.2139 0.095 Uiso 1 1 calc GR . . . .
H11B H 1.0194 0.1693 0.2439 0.095 Uiso 1 1 calc GR . . . .
H11C H 1.0102 0.1069 0.1944 0.095 Uiso 1 1 calc GR . . . .
C35B C 0.8542(5) 0.6730(4) 0.24809(16) 0.0632(14) Uani 1 1 d . . . . .
H35D H 0.9373 0.7092 0.2503 0.095 Uiso 1 1 calc GR . . . .
H35E H 0.8227 0.6365 0.2175 0.095 Uiso 1 1 calc GR . . . .
H35F H 0.8236 0.6151 0.2662 0.095 Uiso 1 1 calc GR . . . .
C22B C 1.3329(5) 0.8495(5) 0.28594(17) 0.0636(14) Uani 1 1 d . . . . .
H22D H 1.2957 0.8950 0.2856 0.095 Uiso 1 1 calc GR . . . .
H22E H 1.3512 0.8303 0.2564 0.095 Uiso 1 1 calc GR . . . .
H22F H 1.4031 0.8939 0.3060 0.095 Uiso 1 1 calc GR . . . .
C12A C 0.9610(5) 0.3211(6) 0.22496(17) 0.0713(16) Uani 1 1 d D . . . .
H12A H 0.9723 0.3860 0.2124 0.107 Uiso 1 1 calc GR . . . .
H12B H 0.9967 0.3492 0.2552 0.107 Uiso 1 1 calc GR . . . .
H12C H 0.8793 0.2679 0.2245 0.107 Uiso 1 1 calc GR . . . .
C7A C 1.1539(4) 0.5576(4) 0.0943(3) 0.082(2) Uani 1 1 d . . . . .
H7AA H 1.2016 0.5832 0.1220 0.124 Uiso 1 1 calc GR . . . .
H7AB H 1.1643 0.6245 0.0835 0.124 Uiso 1 1 calc GR . . . .
H7AC H 1.1760 0.5125 0.0727 0.124 Uiso 1 1 calc GR . . . .
C7B C 1.0965(4) 0.4428(4) 0.4060(3) 0.083(2) Uani 1 1 d . . . . .
H7BA H 1.1180 0.4168 0.3782 0.124 Uiso 1 1 calc GR . . . .
H7BB H 1.0404 0.3762 0.4170 0.124 Uiso 1 1 calc GR . . . .
H7BC H 1.1642 0.4883 0.4273 0.124 Uiso 1 1 calc GR . . . .
C20B C 0.7935(6) 0.6668(4) 0.50746(13) 0.0659(16) Uani 1 1 d . . . . .
H20D H 0.7102 0.6213 0.5039 0.099 Uiso 1 1 calc GR . . . .
H20E H 0.8202 0.7069 0.5380 0.099 Uiso 1 1 calc GR . . . .
H20F H 0.8248 0.6160 0.4993 0.099 Uiso 1 1 calc GR . . . .
C18A C 0.6265(5) 0.3331(4) -0.00744(13) 0.0672(17) Uani 1 1 d . . . . .
H18A H 0.5900 0.3799 -0.0033 0.101 Uiso 1 1 calc GR . . . .
H18B H 0.6110 0.2929 -0.0381 0.101 Uiso 1 1 calc GR . . . .
H18C H 0.7089 0.3826 0.0002 0.101 Uiso 1 1 calc GR . . . .
O9B O 1.1578(15) 0.7093(15) 0.3199(5) 0.035(5) Uani 0.153(7) 1 d . . P B 2
O26G O 0.9322(16) 0.1600(12) 0.1065(6) 0.030(5) Uani 0.136(7) 1 d . U P A 2

loop_
_atom_site_aniso_label
_atom_site_aniso_U_11
_atom_site_aniso_U_22
_atom_site_aniso_U_33
_atom_site_aniso_U_23
_atom_site_aniso_U_13
_atom_site_aniso_U_12
Yb1A 0.01962(6) 0.01867(6) 0.02506(6) 0.00957(5) 0.00381(4) 0.00885(5)
Yb1B 0.02022(6) 0.01866(6) 0.02485(6) 0.00942(5) 0.00494(4) 0.00958(5)
Si1A 0.0234(4) 0.0155(3) 0.0206(4) 0.0044(3) 0.0028(3) 0.0072(3)
Si8 0.0243(4) 0.0155(3) 0.0210(4) 0.0047(3) 0.0011(3) 0.0085(3)
Si9 0.0189(4) 0.0168(3) 0.0227(4) 0.0064(3) 0.0029(3) 0.0082(3)
Si2A 0.0195(4) 0.0170(3) 0.0226(4) 0.0066(3) 0.0028(3) 0.0085(3)
Si3A 0.0238(4) 0.0232(4) 0.0289(4) 0.0082(3) 0.0081(3) 0.0139(3)
Si12 0.0189(4) 0.0237(4) 0.0288(4) 0.0083(3) -0.0006(3) 0.0095(3)
O2A 0.0269(11) 0.0177(9) 0.0219(10) 0.0037(8) 0.0021(8) 0.0076(8)
O1A 0.0267(11) 0.0232(10) 0.0211(10) 0.0055(8) 0.0040(8) 0.0101(9)
O9A 0.0228(11) 0.0191(10) 0.0373(13) 0.0055(9) 0.0055(9) 0.0071(9)
O10A 0.0272(11) 0.0207(10) 0.0277(11) 0.0080(8) 0.0065(9) 0.0122(9)
O3A 0.0266(11) 0.0221(10) 0.0214(10) 0.0050(8) 0.0026(8) 0.0120(9)
O3B 0.0262(11) 0.0208(10) 0.0214(10) 0.0049(8) 0.0026(8) 0.0100(8)
O12B 0.0279(11) 0.0186(10) 0.0369(13) 0.0058(9) 0.0000(9) 0.0114(9)
O14B 0.0218(10) 0.0199(10) 0.0320(11) 0.0108(8) 0.0033(8) 0.0099(8)
O11A 0.0228(10) 0.0191(9) 0.0318(11) 0.0101(8) 0.0065(8) 0.0097(8)
O8B 0.0278(12) 0.0282(12) 0.0557(16) 0.0154(11) 0.0095(11) 0.0152(10)
O1B 0.0285(11) 0.0223(10) 0.0226(10) 0.0059(8) 0.0010(8) 0.0127(9)
O11B 0.0221(10) 0.0194(10) 0.0285(11) 0.0084(8) 0.0003(8) 0.0070(8)
O4A 0.0224(10) 0.0188(9) 0.0202(10) 0.0043(8) 0.0016(8) 0.0091(8)
O7A 0.0248(11) 0.0278(12) 0.0566(16) 0.0158(11) 0.0055(11) 0.0129(10)
O5B 0.0282(12) 0.0330(12) 0.0523(16) 0.0186(11) 0.0109(11) 0.0184(10)
O5A 0.0259(12) 0.0338(13) 0.0520(16) 0.0190(12) 0.0064(11) 0.0158(10)
O4B 0.0224(10) 0.0176(9) 0.0206(10) 0.0037(7) 0.0023(8) 0.0087(8)
O12A 0.0260(11) 0.0307(12) 0.0372(13) 0.0166(10) 0.0089(9) 0.0160(10)
O13B 0.0237(11) 0.0310(12) 0.0366(13) 0.0165(10) 0.0066(9) 0.0143(9)
O10B 0.0294(11) 0.0183(9) 0.0208(10) 0.0038(8) 0.0011(8) 0.0104(8)
O6B 0.0345(14) 0.0369(14) 0.0450(15) 0.0060(12) -0.0014(11) 0.0159(11)
C17A 0.0321(16) 0.0276(15) 0.0201(14) 0.0010(12) 0.0008(12) 0.0117(13)
O8A 0.0295(14) 0.0285(14) 0.0361(16) 0.0046(11) 0.0040(11) 0.0165(12)
C19B 0.0379(18) 0.0259(15) 0.0214(14) 0.0013(12) -0.0001(12) 0.0161(14)
O7B 0.0266(15) 0.0442(18) 0.0266(14) 0.0138(12) 0.0058(11) 0.0155(13)
O6A 0.0514(17) 0.0590(18) 0.0371(14) 0.0188(13) 0.0089(12) 0.0359(15)
C36B 0.050(2) 0.0226(15) 0.0213(15) 0.0013(12) -0.0026(14) 0.0119(15)
C33A 0.051(2) 0.0243(15) 0.0188(14) 0.0010(12) 0.0032(13) 0.0120(15)
C5B 0.0295(17) 0.0245(16) 0.065(3) 0.0162(17) -0.0003(17) 0.0099(14)
C28B 0.0244(15) 0.0243(14) 0.0263(15) 0.0064(12) 0.0016(11) 0.0070(12)
C29A 0.0347(17) 0.0237(14) 0.0270(15) 0.0062(12) 0.0048(12) 0.0168(13)
C5A 0.0340(18) 0.0222(15) 0.067(3) 0.0163(16) 0.0164(18) 0.0136(14)
C16B 0.0335(18) 0.0300(17) 0.060(2) 0.0183(17) -0.0068(17) 0.0157(15)
C24A 0.0312(18) 0.0331(18) 0.062(3) 0.0182(17) 0.0227(17) 0.0156(15)
C14B 0.0221(15) 0.0311(16) 0.045(2) 0.0154(15) 0.0024(13) 0.0136(13)
C21A 0.0254(15) 0.0311(16) 0.0423(19) 0.0136(14) 0.0103(13) 0.0163(13)
C13A 0.0335(16) 0.0194(13) 0.0273(15) 0.0086(11) 0.0029(12) 0.0110(12)
C9B 0.0313(16) 0.0180(13) 0.0272(15) 0.0085(11) 0.0038(12) 0.0083(12)
C25B 0.040(2) 0.051(2) 0.035(2) -0.0009(18) -0.0080(16) 0.0120(19)
C30A 0.062(3) 0.052(2) 0.036(2) -0.0015(18) 0.0060(19) 0.038(2)
C22A 0.044(2) 0.040(2) 0.058(3) 0.0026(19) 0.0185(19) 0.0220(18)
C15B 0.040(2) 0.041(2) 0.057(3) 0.0026(19) -0.0169(19) 0.0182(18)
C14A 0.069(3) 0.0271(17) 0.034(2) 0.0027(15) 0.0026(18) 0.0152(18)
C2A 0.036(2) 0.054(2) 0.048(2) 0.0089(19) 0.0091(17) 0.0252(19)
C31A 0.076(3) 0.052(2) 0.048(2) 0.024(2) 0.017(2) 0.047(2)
C3B 0.037(2) 0.052(2) 0.049(2) 0.0087(19) -0.0023(17) 0.0264(19)
C12B 0.066(3) 0.0276(18) 0.034(2) 0.0027(15) -0.0009(18) 0.0110(18)
C26B 0.035(2) 0.051(2) 0.047(2) 0.024(2) 0.0056(17) 0.0042(18)
C9A 0.042(2) 0.090(3) 0.0340(19) 0.023(2) 0.0110(16) 0.045(2)
C18B 0.042(2) 0.049(2) 0.045(2) -0.0113(19) -0.0146(18) 0.0207(19)
C21B 0.039(2) 0.087(3) 0.036(2) 0.023(2) 0.0110(16) 0.041(2)
C36A 0.113(4) 0.036(2) 0.0226(18) 0.0080(16) 0.008(2) 0.021(3)
C20A 0.051(2) 0.049(2) 0.045(2) -0.0112(19) 0.0010(19) 0.029(2)
C34B 0.109(4) 0.037(2) 0.0232(19) 0.0069(16) -0.001(2) 0.016(3)
C8B 0.036(2) 0.034(2) 0.065(3) 0.0001(19) -0.0015(19) 0.0106(17)
C17B 0.056(3) 0.049(2) 0.040(2) -0.0069(18) 0.0009(18) 0.035(2)
C19A 0.036(2) 0.049(2) 0.037(2) -0.0058(17) -0.0073(16) 0.0148(18)
C8A 0.078(3) 0.056(3) 0.054(3) 0.023(2) 0.015(2) 0.044(3)
C6A 0.051(2) 0.035(2) 0.062(3) 0.0005(19) 0.003(2) 0.0236(19)
C6B 0.048(3) 0.056(3) 0.053(3) 0.023(2) 0.008(2) 0.011(2)
C10B 0.047(2) 0.0321(19) 0.055(3) 0.0186(18) 0.0251(19) 0.0130(17)
C1A 0.0352(18) 0.0237(15) 0.048(2) 0.0004(14) 0.0124(16) 0.0149(14)
C35A 0.088(4) 0.061(3) 0.044(3) -0.005(2) 0.017(2) 0.048(3)
C4B 0.055(3) 0.054(3) 0.047(2) 0.006(2) 0.001(2) 0.031(2)
C29B 0.0350(17) 0.0234(15) 0.0396(18) 0.0079(13) 0.0034(14) 0.0165(14)
C31B 0.063(3) 0.043(2) 0.038(2) 0.0008(17) 0.0051(18) 0.037(2)
C27A 0.046(2) 0.035(2) 0.048(2) 0.0151(18) 0.0120(19) 0.0014(17)
C30B 0.079(3) 0.037(2) 0.048(2) 0.0158(18) 0.002(2) 0.035(2)
C16A 0.047(2) 0.0315(18) 0.069(3) 0.0282(19) 0.027(2) 0.0176(17)
C28A 0.034(2) 0.044(2) 0.038(2) 0.0015(17) -0.0064(16) 0.0061(17)
C3A 0.050(3) 0.055(3) 0.047(2) 0.005(2) 0.0031(19) 0.026(2)
C25A 0.0232(15) 0.0230(14) 0.0407(19) 0.0092(13) 0.0056(13) 0.0056(12)
C1B 0.0305(17) 0.0247(15) 0.047(2) 0.0006(14) -0.0124(15) 0.0103(14)
C11B 0.046(2) 0.0320(19) 0.070(3) 0.030(2) 0.002(2) 0.0151(17)
C15A 0.052(2) 0.0326(19) 0.056(3) 0.0187(18) -0.0082(19) 0.0184(18)
C33B 0.054(3) 0.062(3) 0.042(2) -0.003(2) -0.022(2) 0.011(2)
C23A 0.033(2) 0.074(3) 0.079(3) 0.041(3) 0.017(2) 0.033(2)
C13B 0.039(2) 0.075(3) 0.078(3) 0.039(3) 0.020(2) 0.040(2)
C10A 0.037(2) 0.112(5) 0.063(3) 0.028(3) 0.003(2) 0.027(3)
C27B 0.0315(19) 0.041(2) 0.079(3) 0.012(2) 0.011(2) 0.0186(18)
C23B 0.096(4) 0.115(5) 0.062(3) 0.031(3) 0.026(3) 0.087(4)
C26A 0.026(2) 0.041(2) 0.129(5) 0.017(3) 0.002(2) 0.0150(18)
C32B 0.041(2) 0.044(2) 0.120(5) 0.018(3) 0.015(3) 0.028(2)
C2B 0.062(3) 0.035(2) 0.066(3) 0.018(2) 0.002(2) 0.011(2)
C4A 0.073(3) 0.034(2) 0.067(3) 0.016(2) 0.013(3) 0.022(2)
C32A 0.036(2) 0.042(2) 0.076(3) 0.014(2) 0.002(2) 0.0222(18)
C24B 0.059(3) 0.111(5) 0.037(2) 0.005(3) -0.001(2) 0.041(3)
C34A 0.052(3) 0.053(3) 0.043(2) -0.015(2) -0.005(2) 0.003(2)
C11A 0.066(3) 0.092(4) 0.053(3) 0.034(3) 0.008(2) 0.049(3)
C35B 0.100(4) 0.050(3) 0.044(3) -0.014(2) -0.012(3) 0.047(3)
C22B 0.058(3) 0.091(4) 0.054(3) 0.032(3) 0.024(2) 0.041(3)
C12A 0.086(4) 0.102(5) 0.044(3) 0.005(3) 0.007(3) 0.064(4)
C7A 0.041(3) 0.046(3) 0.172(7) 0.053(4) 0.040(3) 0.020(2)
C7B 0.047(3) 0.045(3) 0.170(7) 0.050(4) 0.008(3) 0.025(2)
C20B 0.124(5) 0.039(2) 0.0214(18) 0.0081(16) 0.004(2) 0.031(3)
C18A 0.105(4) 0.037(2) 0.0228(19) 0.0086(16) 0.005(2) 0.007(2)
O9B 0.038(10) 0.037(9) 0.027(8) 0.006(7) 0.006(7) 0.017(8)
O26G 0.049(10) 0.007(6) 0.031(8) 0.007(5) 0.024(7) 0.012(6)

loop_
_atom_type_symbol
_atom_type_description
_atom_type_scat_dispersion_real
_atom_type_scat_dispersion_imag
_atom_type_scat_source
C C 0.0033 0.0016 'International Tables Vol C Tables 4.2.6.8 and 6.1.1.4'
H H 0.0000 0.0000 'International Tables Vol C Tables 4.2.6.8 and 6.1.1.4'
O O 0.0106 0.0060 'International Tables Vol C Tables 4.2.6.8 and 6.1.1.4'
Si Si 0.0817 0.0704 'International Tables Vol C Tables 4.2.6.8 and 6.1.1.4'
Yb Yb -0.3850 5.5486 'International Tables Vol C Tables 4.2.6.8 and 6.1.1.4'

loop_
_geom_angle_atom_site_label_1
_geom_angle_atom_site_label_2
_geom_angle_atom_site_label_3
_geom_angle
Si1A Yb1A Si3A 117.15(2)
Si2A Yb1A Si1A 126.31(2)
Si2A Yb1A Si3A 115.70(2)
O2A Yb1A Si1A 34.95(5)
O2A Yb1A Si2A 122.62(6)
O2A Yb1A Si3A 114.35(6)
O1A Yb1A Si1A 31.59(6)
O1A Yb1A Si2A 117.59(6)
O1A Yb1A Si3A 110.18(6)
O1A Yb1A O2A 66.54(8)
O1A Yb1A O4A 93.96(8)
O3A Yb1A Si1A 121.45(6)
O3A Yb1A Si2A 31.70(6)
O3A Yb1A Si3A 116.01(6)
O3A Yb1A O2A 100.01(8)
O3A Yb1A O1A 133.13(8)
O3A Yb1A O4A 66.62(8)
O4A Yb1A Si1A 118.13(5)
O4A Yb1A Si2A 34.92(5)
O4A Yb1A Si3A 105.89(5)
O4A Yb1A O2A 139.18(8)
O5A Yb1A Si1A 117.62(7)
O5A Yb1A Si2A 116.04(7)
O5A Yb1A Si3A 8.13(8)
O5A Yb1A O2A 109.71(9)
O5A Yb1A O1A 115.17(9)
O5A Yb1A O3A 111.64(9)
O5A Yb1A O4A 111.05(9)
Si8 Yb1B Si12 117.12(2)
Si9 Yb1B Si8 126.32(2)
Si9 Yb1B Si12 115.71(2)
O3B Yb1B Si8 121.50(6)
O3B Yb1B Si9 31.78(6)
O3B Yb1B Si12 115.95(6)
O3B Yb1B O1B 133.23(8)
O3B Yb1B O4B 66.69(8)
O3B Yb1B O10B 100.06(8)
O1B Yb1B Si8 31.54(6)
O1B Yb1B Si9 117.61(6)
O1B Yb1B Si12 110.15(6)
O1B Yb1B O4B 93.95(8)
O1B Yb1B O10B 66.51(8)
O5B Yb1B Si8 117.74(7)
O5B Yb1B Si9 115.91(7)
O5B Yb1B Si12 8.21(8)
O5B Yb1B O3B 111.41(9)
O5B Yb1B O1B 115.30(9)
O5B Yb1B O4B 111.04(9)
O5B Yb1B O10B 109.68(9)
O4B Yb1B Si8 118.08(5)
O4B Yb1B Si9 34.91(5)
O4B Yb1B Si12 105.94(5)
O4B Yb1B O10B 139.23(8)
O10B Yb1B Si8 34.98(5)
O10B Yb1B Si9 122.72(6)
O10B Yb1B Si12 114.25(6)
O2A Si1A Yb1A 52.45(7)
O1A Si1A Yb1A 44.75(8)
O1A Si1A O2A 97.19(11)
O1A Si1A O9A 117.72(13)
O1A Si1A O10A 116.48(12)
O9A Si1A Yb1A 122.51(9)
O9A Si1A O2A 104.24(12)
O9A Si1A O10A 107.84(12)
O10A Si1A Yb1A 129.30(9)
O10A Si1A O2A 112.26(12)
O12B Si8 Yb1B 122.47(9)
O12B Si8 O11B 107.85(12)
O12B Si8 O10B 104.31(12)
O1B Si8 Yb1B 44.83(8)
O1B Si8 O12B 117.73(13)
O1B Si8 O11B 116.51(12)
O1B Si8 O10B 97.19(11)
O11B Si8 Yb1B 129.31(9)
O11B Si8 O10B 112.13(12)
O10B Si8 Yb1B 52.37(7)
O3B Si9 Yb1B 44.90(8)
O3B Si9 O14B 118.15(12)
O3B Si9 O4B 96.79(11)
O3B Si9 O13B 116.20(12)
O14B Si9 Yb1B 124.33(8)
O14B Si9 O4B 105.05(11)
O14B Si9 O13B 107.70(12)
O4B Si9 Yb1B 51.89(7)
O13B Si9 Yb1B 127.58(9)
O13B Si9 O4B 111.92(12)
O3A Si2A Yb1A 44.89(8)
O3A Si2A O11A 118.31(12)
O3A Si2A O4A 96.77(11)
O3A Si2A O12A 116.24(12)
O11A Si2A Yb1A 124.42(9)
O11A Si2A O4A 105.01(11)
O11A Si2A O12A 107.51(12)
O4A Si2A Yb1A 51.88(7)
O12A Si2A Yb1A 127.67(9)
O12A Si2A O4A 111.99(12)
O7A Si3A Yb1A 117.79(9)
O7A Si3A O8A 110.50(15)
O7A Si3A O26G 114.0(6)
O5A Si3A Yb1A 10.50(11)
O5A Si3A O7A 114.02(13)
O5A Si3A O8A 103.51(15)
O5A Si3A O6A 115.32(15)
O5A Si3A O26G 131.3(6)
O8A Si3A Yb1A 93.07(10)
O6A Si3A Yb1A 120.45(11)
O6A Si3A O7A 107.51(15)
O6A Si3A O8A 105.58(15)
O26G Si3A Yb1A 125.1(6)
O8B Si12 Yb1B 117.84(9)
O8B Si12 O6B 110.80(15)
O8B Si12 O9B 95.0(6)
O5B Si12 Yb1B 10.57(10)
O5B Si12 O8B 113.85(14)
O5B Si12 O6B 103.45(15)
O5B Si12 O7B 115.60(15)
O5B Si12 O9B 85.5(6)
O6B Si12 Yb1B 92.93(10)
O6B Si12 O9B 145.5(6)
O7B Si12 Yb1B 120.57(11)
O7B Si12 O8B 107.45(15)
O7B Si12 O6B 105.30(16)
O9B Si12 Yb1B 94.9(6)
Si1A O2A Yb1A 92.60(9)
C33A O2A Yb1A 134.75(18)
C33A O2A Si1A 131.5(2)
Si1A O1A Yb1A 103.66(11)
C25A O9A Si1A 130.9(2)
C29A O10A Si1A 130.9(2)
Si2A O3A Yb1A 103.41(11)
Si9 O3B Yb1B 103.32(11)
C29B O12B Si8 130.7(2)
C9B O14B Si9 133.4(2)
C13A O11A Si2A 133.4(2)
C5B O8B Si12 130.1(2)
Si8 O1B Yb1B 103.64(11)
C28B O11B Si8 130.82(19)
Si2A O4A Yb1A 93.19(9)
C17A O4A Yb1A 133.04(18)
C17A O4A Si2A 133.61(19)
C5A O7A Si3A 130.2(2)
Si12 O5B Yb1B 161.22(19)
Si3A O5A Yb1A 161.37(19)
Si9 O4B Yb1B 93.19(9)
C19B O4B Yb1B 133.19(18)
C19B O4B Si9 133.47(19)
C21A O12A Si2A 130.7(2)
C14B O13B Si9 130.9(2)
Si8 O10B Yb1B 92.65(9)
C36B O10B Yb1B 134.75(18)
C36B O10B Si8 131.4(2)
C1B O6B Si12 130.7(3)
O4A C17A C20A 106.0(3)
O4A C17A C19A 107.7(3)
O4A C17A C18A 109.3(3)
C20A C17A C19A 109.6(3)
C20A C17A C18A 112.2(4)
C18A C17A C19A 111.9(4)
C1A O8A Si3A 130.9(3)
O4B C19B C18B 105.6(3)
O4B C19B C17B 107.6(3)
O4B C19B C20B 109.4(3)
C18B C19B C17B 109.9(3)
C20B C19B C18B 112.1(4)
C20B C19B C17B 112.0(4)
C21B O7B Si12 130.4(3)
C9A O6A Si3A 130.6(3)
O10B C36B C34B 108.8(3)
O10B C36B C33B 107.6(3)
O10B C36B C35B 106.8(3)
C33B C36B C34B 110.5(4)
C35B C36B C34B 112.5(4)
C35B C36B C33B 110.4(4)
O2A C33A C36A 108.7(3)
O2A C33A C35A 107.6(3)
O2A C33A C34A 106.8(3)
C35A C33A C36A 110.6(4)
C34A C33A C36A 112.4(4)
C34A C33A C35A 110.5(4)
O8B C5B C8B 108.6(3)
O8B C5B C6B 110.4(3)
O8B C5B C7B 105.0(3)
C8B C5B C6B 109.3(4)
C7B C5B C8B 112.2(4)
C7B C5B C6B 111.3(5)
O11B C28B C25B 108.2(3)
O11B C28B C26B 106.3(3)
O11B C28B C27B 111.0(3)
C25B C28B C26B 110.0(3)
C27B C28B C25B 111.3(3)
C27B C28B C26B 109.9(3)
O10A C29A C30A 108.1(3)
O10A C29A C31A 106.3(3)
O10A C29A C32A 111.1(3)
C30A C29A C31A 110.4(3)
C30A C29A C32A 111.2(3)
C32A C29A C31A 109.6(3)
O7A C5A C8A 110.4(3)
O7A C5A C6A 109.0(3)
O7A C5A C7A 105.0(3)
C6A C5A C8A 109.4(4)
C7A C5A C8A 111.0(5)
C7A C5A C6A 112.0(4)
O13B C14B C16B 110.3(3)
O13B C14B C15B 109.1(3)
O13B C14B C13B 104.8(3)
C16B C14B C13B 110.2(3)
C15B C14B C16B 111.3(3)
C15B C14B C13B 111.0(4)
O12A C21A C24A 110.5(3)
O12A C21A C22A 109.0(3)
O12A C21A C23A 104.9(3)
C24A C21A C22A 111.5(3)
C24A C21A C23A 110.0(3)
C22A C21A C23A 110.8(4)
O11A C13A C14A 109.2(3)
O11A C13A C16A 104.9(3)
O11A C13A C15A 110.1(3)
C14A C13A C16A 110.8(3)
C14A C13A C15A 111.3(3)
C15A C13A C16A 110.3(3)
O14B C9B C12B 109.2(3)
O14B C9B C10B 110.1(3)
O14B C9B C11B 104.9(3)
C12B C9B C10B 111.5(3)
C12B C9B C11B 110.8(3)
C10B C9B C11B 110.1(3)
O6A C9A C10A 107.8(4)
O6A C9A C11A 100.8(4)
O6A C9A C12A 110.1(3)
C10A C9A C11A 111.6(4)
C12A C9A C10A 115.3(5)
C12A C9A C11A 110.3(4)
O7B C21B C23B 107.9(4)
O7B C21B C24B 110.3(3)
O7B C21B C22B 101.0(4)
C23B C21B C24B 115.2(5)
C23B C21B C22B 111.6(4)
C24B C21B C22B 110.0(4)
O9B C21B C23B 116.5(9)
O9B C21B C24B 58.5(8)
O9B C21B C22B 130.5(9)
O8A C1A C2A 112.4(3)
O8A C1A C3A 103.2(3)
O8A C1A C4A 111.0(3)
C2A C1A C3A 108.5(3)
C2A C1A O26G 85.5(7)
C3A C1A O26G 156.5(7)
C4A C1A C2A 111.8(4)
C4A C1A C3A 109.5(4)
C4A C1A O26G 81.1(6)
O12B C29B C31B 110.3(3)
O12B C29B C30B 107.8(3)
O12B C29B C32B 105.5(3)
C31B C29B C30B 110.7(3)
C32B C29B C31B 111.6(4)
C32B C29B C30B 110.7(4)
O9A C25A C27A 107.9(3)
O9A C25A C28A 110.0(3)
O9A C25A C26A 105.4(3)
C28A C25A C27A 110.8(3)
C26A C25A C27A 110.8(4)
C26A C25A C28A 111.7(4)
O6B C1B C3B 112.3(3)
O6B C1B C4B 102.7(3)
O6B C1B C2B 110.8(3)
C3B C1B C4B 109.0(3)
C2B C1B C3B 112.0(4)
C2B C1B C4B 109.6(4)
C21B O9B Si12 125.9(12)
Si3A O26G C1A 115.4(11)

loop_
_geom_bond_atom_site_label_1
_geom_bond_atom_site_label_2
_geom_bond_distance
Yb1A Si1A 2.9472(8)
Yb1A Si2A 2.9404(8)
Yb1A Si3A 3.5568(9)
Yb1A O2A 2.339(2)
Yb1A O1A 2.135(2)
Yb1A O3A 2.133(2)
Yb1A O4A 2.317(2)
Yb1A O5A 2.029(2)
Yb1B Si8 2.9466(8)
Yb1B Si9 2.9417(8)
Yb1B Si12 3.5574(9)
Yb1B O3B 2.134(2)
Yb1B O1B 2.138(2)
Yb1B O5B 2.027(2)
Yb1B O4B 2.318(2)
Yb1B O10B 2.336(2)
Si1A O2A 1.690(2)
Si1A O1A 1.589(2)
Si1A O9A 1.613(2)
Si1A O10A 1.622(2)
Si8 O12B 1.614(2)
Si8 O1B 1.586(2)
Si8 O11B 1.623(2)
Si8 O10B 1.691(2)
Si9 O3B 1.592(2)
Si9 O14B 1.611(2)
Si9 O4B 1.686(2)
Si9 O13B 1.614(2)
Si2A O3A 1.588(2)
Si2A O11A 1.611(2)
Si2A O4A 1.686(2)
Si2A O12A 1.616(2)
Si3A O7A 1.613(3)
Si3A O5A 1.574(3)
Si3A O8A 1.645(3)
Si3A O6A 1.607(3)
Si3A O26G 1.618(15)
Si12 O8B 1.610(3)
Si12 O5B 1.577(3)
Si12 O6B 1.644(3)
Si12 O7B 1.608(3)
Si12 O9B 1.814(16)
O2A C33A 1.467(4)
O9A C25A 1.440(4)
O10A C29A 1.439(4)
O12B C29B 1.441(4)
O14B C9B 1.434(4)
O11A C13A 1.435(4)
O8B C5B 1.454(4)
O11B C28B 1.440(4)
O4A C17A 1.469(4)
O7A C5A 1.449(4)
O4B C19B 1.469(4)
O12A C21A 1.447(4)
O13B C14B 1.444(4)
O10B C36B 1.470(4)
O6B C1B 1.435(4)
C17A C20A 1.505(5)
C17A C19A 1.513(5)
C17A C18A 1.507(5)
O8A C1A 1.430(4)
C19B C18B 1.509(5)
C19B C17B 1.516(5)
C19B C20B 1.507(5)
O7B C21B 1.469(5)
O6A C9A 1.469(5)
C36B C34B 1.518(5)
C36B C33B 1.515(6)
C36B C35B 1.492(6)
C33A C36A 1.518(5)
C33A C35A 1.518(6)
C33A C34A 1.490(6)
C5B C8B 1.515(6)
C5B C6B 1.517(7)
C5B C7B 1.496(6)
C28B C25B 1.511(5)
C28B C26B 1.515(5)
C28B C27B 1.511(5)
C29A C30A 1.507(5)
C29A C31A 1.517(5)
C29A C32A 1.511(5)
C5A C8A 1.517(7)
C5A C6A 1.512(6)
C5A C7A 1.499(6)
C16B C14B 1.516(5)
C24A C21A 1.512(5)
C14B C15B 1.512(6)
C14B C13B 1.519(5)
C21A C22A 1.514(6)
C21A C23A 1.514(5)
C13A C14A 1.510(5)
C13A C16A 1.523(5)
C13A C15A 1.510(5)
C9B C12B 1.504(5)
C9B C10B 1.513(5)
C9B C11B 1.524(5)
C2A C1A 1.516(5)
C3B C1B 1.513(5)
C9A C10A 1.494(6)
C9A C11A 1.534(7)
C9A C12A 1.478(7)
C21B C23B 1.487(6)
C21B C24B 1.492(6)
C21B C22B 1.533(7)
C21B O9B 1.313(17)
C1A C3A 1.546(6)
C1A C4A 1.504(6)
C1A O26G 1.692(17)
C4B C1B 1.546(6)
C29B C31B 1.511(5)
C29B C30B 1.518(5)
C29B C32B 1.509(6)
C27A C25A 1.518(5)
C28A C25A 1.510(5)
C25A C26A 1.508(6)
C1B C2B 1.500(6)
